data_4344108
loop_
_publ_author_name
'Mullica, D.F.'
'Milligan, W.O.'
'Oliver, J.D.'

_publ_section_title
;
 Refined structure of Ce K Fe C N6 H2 O4
;
_journal_name_full 'Inorganic and Nuclear Chemistry Letters'
_journal_page_first 1
_journal_page_last 5
_journal_volume 15
_journal_year 1979
_chemical_formula_sum 'C6 H8 Ce Fe K N6 O4'
_chemical_name_systematic 'Ce K (Fe (C N)6) (H2 O)4'
_space_group_IT_number 176
_symmetry_space_group_name_Hall '-P 6c'
_symmetry_space_group_name_H-M 'P 63/m'
_cell_angle_alpha 90
_cell_angle_beta 90
_cell_angle_gamma 120
_cell_formula_units_Z 2
_cell_length_a 7.392
_cell_length_b 7.392
_cell_length_c 13.871
_cell_volume 656.391
_citation_journal_id_ASTM INUCAF
_cod_data_source_file Mullica_INUCAF_1979_381.cif
_cod_data_source_block C6H8Ce1Fe1K1N6O4
_cod_original_cell_volume 656.3906
_cod_original_formula_sum 'C6 H8 Ce1 Fe1 K1 N6 O4'
_cod_database_code 4344108

loop_
_symmetry_equiv_pos_as_xyz
x,y,z
x-y,x,z+1/2
-y,x-y,z
-x,-y,z+1/2
-x+y,-x,z
y,-x+y,z+1/2
-x,-y,-z
-x+y,-x,-z-1/2
y,-x+y,-z
x,y,-z-1/2
x-y,x,-z
-y,x-y,-z-1/2

loop_
_atom_site_label
_atom_site_type_symbol
_atom_site_fract_x
_atom_site_fract_y
_atom_site_fract_z
_atom_site_occupancy
_atom_site_U_iso_or_equiv
Ce1 Ce+3 0.33333 0.66667 0.25 1 0.0
C1 C+2 0.0718 0.2391 0.0785 1 0.0
O2 O-2 0.66667 0.33333 0.085 0.5 0.0
N1 N-3 0.2673 0.8825 0.1258 1 0.0
K1 K+1 0.66667 0.33333 0.0842 0.5 0.0
O1 O-2 0.4224 0.3525 0.25 1 0.0
Fe1 Fe+2 0 0 0 1 0.0
